data_4079048
loop_
_publ_author_name
'Ib\'a\~nez, Susana'
'Estevan, Francisco'
'Hirva, Pipsa'
'Sana\'u, Mercedes'
'\'Ubeda, M Angeles'

_publ_section_title
;
 Dinuclear Palladium(II) and -(III) Compounds with O,O-Chelating Ligands.
 Room-Temperature Direct 2-Phenylation of 1-Methylindole
;
_journal_issue 23
_journal_name_full Organometallics
_journal_page_first 8098
_journal_paper_doi 10.1021/om300400k
_journal_volume 31
_journal_year 2012
_chemical_formula_sum 'C52 H56 O4 P2 Pd2'
_chemical_formula_weight 1019.71
_chemical_name_systematic
; 
 ? 
;
_space_group_IT_number 15
_symmetry_cell_setting monoclinic
_symmetry_space_group_name_Hall '-C 2yc'
_symmetry_space_group_name_H-M 'C 1 2/c 1'
_atom_sites_solution_hydrogens geom
_atom_sites_solution_primary direct
_atom_sites_solution_secondary difmap
_audit_creation_method SHELXL-97
_cell_angle_alpha 90.00
_cell_angle_beta 91.002(2)
_cell_angle_gamma 90.00
_cell_formula_units_Z 4
_cell_length_a 16.8200(6)
_cell_length_b 26.0490(7)
_cell_length_c 10.7660(4)
_cell_measurement_temperature 293(2)
_cell_volume 4716.3(3)
_computing_cell_refinement 'Denzo and Scalepack(Otwinowski & Minor1997)'
_computing_data_collection 'Collect(Nonius BV, 1997-2000)'
_computing_data_reduction 'Denzo and Scalepack(Otwinowski & Minor1997)'
_computing_molecular_graphics 'Bruker SHELXTL'
_computing_publication_material 'Bruker SHELXTL'
_computing_structure_refinement 'Bruker SHELXTL'
_computing_structure_solution 'Bruker SHELXTL'
_diffrn_ambient_temperature 293(2)
_diffrn_measured_fraction_theta_full 0.993
_diffrn_measured_fraction_theta_max 0.993
_diffrn_radiation_monochromator graphite
_diffrn_radiation_source 'fine-focus sealed tube'
_diffrn_radiation_type MoK\a
_diffrn_radiation_wavelength 0.71073
_diffrn_reflns_av_R_equivalents 0.0375
_diffrn_reflns_av_sigmaI/netI 0.0564
_diffrn_reflns_limit_h_max 21
_diffrn_reflns_limit_h_min -21
_diffrn_reflns_limit_k_max 30
_diffrn_reflns_limit_k_min -33
_diffrn_reflns_limit_l_max 13
_diffrn_reflns_limit_l_min -13
_diffrn_reflns_number 9341
_diffrn_reflns_theta_full 27.47
_diffrn_reflns_theta_max 27.47
_diffrn_reflns_theta_min 1.44
_exptl_absorpt_coefficient_mu 0.874
_exptl_absorpt_correction_type none
_exptl_crystal_colour yellow
_exptl_crystal_density_diffrn 1.436
_exptl_crystal_density_method 'not measured'
_exptl_crystal_description prismatic
_exptl_crystal_F_000 2088
_exptl_crystal_size_max 0.26
_exptl_crystal_size_mid 0.22
_exptl_crystal_size_min 0.22
_refine_diff_density_max 0.738
_refine_diff_density_min -0.501
_refine_diff_density_rms 0.107
_refine_ls_extinction_coef 0.00107(16)
_refine_ls_extinction_expression Fc^*^=kFc[1+0.001xFc^2^\l^3^/sin(2\q)]^-1/4^
_refine_ls_extinction_method SHELXL
_refine_ls_goodness_of_fit_ref 1.043
_refine_ls_hydrogen_treatment constr
_refine_ls_matrix_type full
_refine_ls_number_parameters 274
_refine_ls_number_reflns 5367
_refine_ls_number_restraints 0
_refine_ls_restrained_S_all 1.043
_refine_ls_R_factor_all 0.0707
_refine_ls_R_factor_gt 0.0446
_refine_ls_shift/su_max 0.002
_refine_ls_shift/su_mean 0.000
_refine_ls_structure_factor_coef Fsqd
_refine_ls_weighting_details 'calc w=1/[\s^2^(Fo^2^)+(0.0779P)^2^+0.4752P] where P=(Fo^2^+2Fc^2^)/3'
_refine_ls_weighting_scheme calc
_refine_ls_wR_factor_gt 0.1157
_refine_ls_wR_factor_ref 0.1355
_reflns_number_gt 3852
_reflns_number_total 5367
_reflns_threshold_expression >2sigma(I)
_cod_data_source_file om300400k_si_003.cif
_cod_data_source_block 4a
_cod_original_sg_symbol_H-M C2/c
_cod_database_code 4079048

loop_
_symmetry_equiv_pos_as_xyz
'x, y, z'
'-x, y, -z+1/2'
'x+1/2, y+1/2, z'
'-x+1/2, y+1/2, -z+1/2'
'-x, -y, -z'
'x, -y, z-1/2'
'-x+1/2, -y+1/2, -z'
'x+1/2, -y+1/2, z-1/2'

loop_
_atom_site_label
_atom_site_type_symbol
_atom_site_fract_x
_atom_site_fract_y
_atom_site_fract_z
_atom_site_U_iso_or_equiv
_atom_site_adp_type
_atom_site_occupancy
_atom_site_symmetry_multiplicity
_atom_site_calc_flag
_atom_site_refinement_flags
Pd1 Pd 0.468824(17) 0.234909(10) 0.11995(3) 0.03573(14) Uani 1 1 d .
O1 O 0.40162(18) 0.30020(10) 0.1558(3) 0.0479(7) Uani 1 1 d .
C1 C 0.5548(3) 0.32869(16) 0.0345(4) 0.0488(10) Uani 1 1 d .
P2 P 0.37988(6) 0.18008(4) 0.19524(10) 0.0367(2) Uani 1 1 d .
O2 O 0.55582(18) 0.27998(10) 0.0408(3) 0.0484(7) Uani 1 1 d .
C2 C 0.4936(3) 0.36042(16) 0.0746(5) 0.0573(12) Uani 1 1 d .
H2 H 0.5005 0.3955 0.0624 0.069 Uiso 1 1 calc R
C3 C 0.4236(3) 0.34554(15) 0.1310(4) 0.0508(11) Uani 1 1 d .
C4 C 0.6273(4) 0.35220(19) -0.0230(6) 0.0767(16) Uani 1 1 d .
H4A H 0.6743 0.3361 0.0109 0.115 Uiso 1 1 calc R
H4B H 0.6288 0.3883 -0.0050 0.115 Uiso 1 1 calc R
H4C H 0.6251 0.3472 -0.1113 0.115 Uiso 1 1 calc R
C5 C 0.3658(3) 0.38713(18) 0.1679(6) 0.0706(15) Uani 1 1 d .
H5A H 0.3219 0.3720 0.2104 0.106 Uiso 1 1 calc R
H5B H 0.3465 0.4046 0.0949 0.106 Uiso 1 1 calc R
H5C H 0.3923 0.4112 0.2220 0.106 Uiso 1 1 calc R
C6 C 0.3907(17) 0.4700(9) 0.846(2) 0.361(17) Uani 1 1 d .
H6A H 0.3952 0.4393 0.8969 0.433 Uiso 1 1 calc R
H6B H 0.3954 0.4994 0.9013 0.433 Uiso 1 1 calc R
C7 C 0.4567(9) 0.4710(6) 0.759(2) 0.240(9) Uani 1 1 d .
H7A H 0.4421 0.5011 0.7111 0.288 Uiso 1 1 calc R
H7B H 0.4416 0.4424 0.7062 0.288 Uiso 1 1 calc R
C8 C 0.3134(7) 0.4708(5) 0.788(3) 0.316(14) Uani 1 1 d .
H8A H 0.3183 0.4643 0.7005 0.474 Uiso 1 1 calc R
H8B H 0.2894 0.5038 0.7997 0.474 Uiso 1 1 calc R
H8C H 0.2806 0.4447 0.8240 0.474 Uiso 1 1 calc R
C12 C 0.5367(2) 0.17513(14) 0.0753(4) 0.0380(8) Uani 1 1 d .
C13 C 0.5275(3) 0.15565(15) -0.0449(4) 0.0439(9) Uani 1 1 d .
H13 H 0.4852 0.1670 -0.0943 0.053 Uiso 1 1 calc R
C14 C 0.5795(3) 0.11989(16) -0.0926(4) 0.0501(10) Uani 1 1 d .
H14 H 0.5714 0.1074 -0.1727 0.060 Uiso 1 1 calc R
C15 C 0.6429(3) 0.10273(16) -0.0224(4) 0.0522(11) Uani 1 1 d .
H15 H 0.6780 0.0787 -0.0543 0.063 Uiso 1 1 calc R
C11 C 0.3463(3) 0.12174(15) 0.4030(4) 0.0473(10) Uani 1 1 d .
H11 H 0.3027 0.1109 0.3556 0.057 Uiso 1 1 calc R
C22 C 0.4022(3) 0.07529(15) 0.1414(5) 0.0523(11) Uani 1 1 d .
H22 H 0.4232 0.0722 0.2215 0.063 Uiso 1 1 calc R
C16 C 0.3999(2) 0.15709(14) 0.3523(4) 0.0385(8) Uani 1 1 d .
C21 C 0.3698(2) 0.12229(15) 0.1007(4) 0.0431(9) Uani 1 1 d .
C23 C 0.4028(4) 0.03402(18) 0.0619(6) 0.0710(15) Uani 1 1 d .
H23 H 0.4254 0.0033 0.0891 0.085 Uiso 1 1 calc R
C24 C 0.3716(4) 0.0365(2) -0.0544(6) 0.0786(17) Uani 1 1 d .
H24 H 0.3713 0.0076 -0.1051 0.094 Uiso 1 1 calc R
C25 C 0.3397(3) 0.0829(2) -0.0981(5) 0.0653(14) Uani 1 1 d .
H25 H 0.3184 0.0849 -0.1783 0.078 Uiso 1 1 calc R
C26 C 0.3399(3) 0.12585(17) -0.0214(4) 0.0506(10) Uani 1 1 d .
H26 H 0.3201 0.1569 -0.0511 0.061 Uiso 1 1 calc R
C31 C 0.2806(2) 0.20757(14) 0.2104(4) 0.0406(8) Uani 1 1 d .
C32 C 0.2141(3) 0.1946(2) 0.1399(4) 0.0558(11) Uani 1 1 d .
H32 H 0.2180 0.1700 0.0778 0.067 Uiso 1 1 calc R
C33 C 0.1412(3) 0.2182(2) 0.1614(5) 0.0686(14) Uani 1 1 d .
H33 H 0.0968 0.2093 0.1135 0.082 Uiso 1 1 calc R
C34 C 0.1346(3) 0.2543(2) 0.2521(5) 0.0607(13) Uani 1 1 d .
H34 H 0.0859 0.2700 0.2660 0.073 Uiso 1 1 calc R
C35 C 0.1997(3) 0.26741(17) 0.3228(5) 0.0601(13) Uani 1 1 d .
H35 H 0.1948 0.2918 0.3853 0.072 Uiso 1 1 calc R
C36 C 0.2722(3) 0.24523(17) 0.3028(5) 0.0508(10) Uani 1 1 d .
H36 H 0.3162 0.2551 0.3507 0.061 Uiso 1 1 calc R

loop_
_atom_site_aniso_label
_atom_site_aniso_U_11
_atom_site_aniso_U_22
_atom_site_aniso_U_33
_atom_site_aniso_U_23
_atom_site_aniso_U_13
_atom_site_aniso_U_12
Pd1 0.0353(2) 0.03357(19) 0.0384(2) 0.00157(11) 0.00114(12) 0.00049(11)
O1 0.0441(16) 0.0414(14) 0.0581(18) -0.0024(14) -0.0001(14) 0.0067(12)
C1 0.053(3) 0.047(2) 0.046(2) 0.0049(19) -0.001(2) -0.007(2)
P2 0.0338(5) 0.0355(5) 0.0410(5) -0.0027(4) 0.0025(4) -0.0013(4)
O2 0.0463(16) 0.0415(14) 0.0578(18) 0.0075(13) 0.0086(14) -0.0043(13)
C2 0.066(3) 0.035(2) 0.071(3) 0.009(2) -0.006(3) -0.001(2)
C3 0.060(3) 0.042(2) 0.050(3) -0.0047(19) -0.012(2) 0.003(2)
C4 0.083(4) 0.054(3) 0.094(4) 0.012(3) 0.017(3) -0.016(3)
C5 0.065(3) 0.048(2) 0.099(4) -0.007(3) -0.009(3) 0.017(2)
C6 0.40(4) 0.37(3) 0.31(3) 0.27(2) -0.07(3) -0.09(3)
C7 0.217(19) 0.152(10) 0.35(2) 0.062(16) 0.00(2) -0.011(10)
C8 0.097(8) 0.136(9) 0.72(4) -0.041(17) 0.050(15) -0.058(7)
C12 0.038(2) 0.0349(18) 0.041(2) 0.0026(16) 0.0041(16) -0.0012(16)
C13 0.043(2) 0.050(2) 0.038(2) 0.0003(18) 0.0025(18) -0.0040(18)
C14 0.050(3) 0.054(2) 0.046(2) -0.011(2) 0.013(2) -0.008(2)
C15 0.053(3) 0.047(2) 0.057(3) -0.012(2) 0.017(2) 0.004(2)
C11 0.041(2) 0.045(2) 0.056(3) -0.0008(19) 0.007(2) -0.0055(18)
C22 0.048(3) 0.043(2) 0.066(3) -0.009(2) 0.007(2) -0.0006(19)
C16 0.037(2) 0.0347(17) 0.044(2) 0.0004(16) 0.0068(17) 0.0018(16)
C21 0.035(2) 0.042(2) 0.052(2) -0.0052(18) 0.0105(18) -0.0054(17)
C23 0.079(4) 0.041(2) 0.094(4) -0.015(3) 0.015(3) 0.003(2)
C24 0.075(4) 0.062(3) 0.099(5) -0.040(3) 0.022(3) -0.012(3)
C25 0.047(3) 0.092(4) 0.057(3) -0.030(3) 0.012(2) -0.013(3)
C26 0.044(2) 0.059(2) 0.050(2) -0.010(2) 0.0073(19) -0.005(2)
C31 0.037(2) 0.0428(19) 0.042(2) 0.0000(17) 0.0049(17) 0.0009(17)
C32 0.044(2) 0.077(3) 0.046(2) -0.011(2) -0.002(2) 0.012(2)
C33 0.043(3) 0.106(4) 0.057(3) -0.009(3) -0.011(2) 0.010(3)
C34 0.044(3) 0.076(3) 0.063(3) -0.004(3) 0.004(2) 0.021(2)
C35 0.055(3) 0.057(3) 0.068(3) -0.016(2) 0.010(2) 0.012(2)
C36 0.037(2) 0.055(2) 0.060(3) -0.012(2) 0.001(2) -0.0001(19)

loop_
_atom_type_symbol
_atom_type_description
_atom_type_scat_dispersion_real
_atom_type_scat_dispersion_imag
_atom_type_scat_source
C C 0.0033 0.0016 'International Tables Vol C Tables 4.2.6.8 and 6.1.1.4'
H H 0.0000 0.0000 'International Tables Vol C Tables 4.2.6.8 and 6.1.1.4'
O O 0.0106 0.0060 'International Tables Vol C Tables 4.2.6.8 and 6.1.1.4'
P P 0.1023 0.0942 'International Tables Vol C Tables 4.2.6.8 and 6.1.1.4'
Pd Pd -0.9988 1.0072 'International Tables Vol C Tables 4.2.6.8 and 6.1.1.4'

loop_
_geom_angle_atom_site_label_1
_geom_angle_atom_site_label_2
_geom_angle_atom_site_label_3
_geom_angle
_geom_angle_site_symmetry_1
_geom_angle_site_symmetry_3
C12 Pd1 O2 86.08(13) . .
C12 Pd1 O1 175.81(13) . .
O2 Pd1 O1 90.17(11) . .
C12 Pd1 P2 88.76(11) . .
O2 Pd1 P2 174.55(9) . .
O1 Pd1 P2 94.93(9) . .
C12 Pd1 Pd1 91.88(11) . 2_655
O2 Pd1 Pd1 98.48(9) . 2_655
O1 Pd1 Pd1 90.52(8) . 2_655
P2 Pd1 Pd1 83.43(3) . 2_655
C3 O1 Pd1 124.1(3) . .
O2 C1 C2 125.8(4) . .
O2 C1 C4 114.6(4) . .
C2 C1 C4 119.5(4) . .
C16 P2 C21 105.12(18) . .
C16 P2 C31 101.57(18) . .
C21 P2 C31 107.27(18) . .
C16 P2 Pd1 115.73(13) . .
C21 P2 Pd1 112.46(13) . .
C31 P2 Pd1 113.67(13) . .
C1 O2 Pd1 125.4(3) . .
C3 C2 C1 127.3(4) . .
C3 C2 H2 116.4 . .
C1 C2 H2 116.4 . .
O1 C3 C2 127.2(4) . .
O1 C3 C5 114.9(4) . .
C2 C3 C5 117.9(4) . .
C1 C4 H4A 109.5 . .
C1 C4 H4B 109.5 . .
H4A C4 H4B 109.5 . .
C1 C4 H4C 109.5 . .
H4A C4 H4C 109.5 . .
H4B C4 H4C 109.5 . .
C3 C5 H5A 109.5 . .
C3 C5 H5B 109.5 . .
H5A C5 H5B 109.5 . .
C3 C5 H5C 109.5 . .
H5A C5 H5C 109.5 . .
H5B C5 H5C 109.5 . .
C8 C6 C7 114(2) . .
C8 C6 H6A 108.7 . .
C7 C6 H6A 108.7 . .
C8 C6 H6B 108.7 . .
C7 C6 H6B 108.7 . .
H6A C6 H6B 107.6 . .
C6 C7 C7 148(3) . 2_656
C6 C7 H7A 99.7 . .
C7 C7 H7A 99.7 2_656 .
C6 C7 H7B 99.7 . .
C7 C7 H7B 99.7 2_656 .
H7A C7 H7B 104.1 . .
C6 C8 H8A 109.5 . .
C6 C8 H8B 109.5 . .
H8A C8 H8B 109.5 . .
C6 C8 H8C 109.5 . .
H8A C8 H8C 109.5 . .
H8B C8 H8C 109.5 . .
C16 C12 C13 117.9(4) 2_655 .
C16 C12 Pd1 124.4(3) 2_655 .
C13 C12 Pd1 116.9(3) . .
C14 C13 C12 121.9(4) . .
C14 C13 H13 119.1 . .
C12 C13 H13 119.1 . .
C15 C14 C13 120.4(4) . .
C15 C14 H14 119.8 . .
C13 C14 H14 119.8 . .
C14 C15 C11 118.9(4) . 2_655
C14 C15 H15 120.6 . .
C11 C15 H15 120.6 2_655 .
C15 C11 C16 121.3(4) 2_655 .
C15 C11 H11 119.4 2_655 .
C16 C11 H11 119.4 . .
C23 C22 C21 119.6(5) . .
C23 C22 H22 120.2 . .
C21 C22 H22 120.2 . .
C12 C16 C11 119.6(4) 2_655 .
C12 C16 P2 122.5(3) 2_655 .
C11 C16 P2 117.9(3) . .
C26 C21 C22 118.7(4) . .
C26 C21 P2 119.8(3) . .
C22 C21 P2 120.8(3) . .
C24 C23 C22 122.2(5) . .
C24 C23 H23 118.9 . .
C22 C23 H23 118.9 . .
C23 C24 C25 119.6(5) . .
C23 C24 H24 120.2 . .
C25 C24 H24 120.2 . .
C26 C25 C24 119.9(5) . .
C26 C25 H25 120.1 . .
C24 C25 H25 120.1 . .
C25 C26 C21 120.0(5) . .
C25 C26 H26 120.0 . .
C21 C26 H26 120.0 . .
C32 C31 C36 118.0(4) . .
C32 C31 P2 126.0(3) . .
C36 C31 P2 116.0(3) . .
C31 C32 C33 120.4(4) . .
C31 C32 H32 119.8 . .
C33 C32 H32 119.8 . .
C34 C33 C32 120.4(5) . .
C34 C33 H33 119.8 . .
C32 C33 H33 119.8 . .
C33 C34 C35 119.8(4) . .
C33 C34 H34 120.1 . .
C35 C34 H34 120.1 . .
C34 C35 C36 121.0(5) . .
C34 C35 H35 119.5 . .
C36 C35 H35 119.5 . .
C35 C36 C31 120.3(4) . .
C35 C36 H36 119.8 . .
C31 C36 H36 119.8 . .

loop_
_geom_bond_atom_site_label_1
_geom_bond_atom_site_label_2
_geom_bond_distance
_geom_bond_site_symmetry_2
Pd1 C12 1.995(4) .
Pd1 O2 2.071(3) .
Pd1 O1 2.082(3) .
Pd1 P2 2.2310(10) .
Pd1 Pd1 2.9730(6) 2_655
O1 C3 1.267(5) .
C1 O2 1.271(5) .
C1 C2 1.394(7) .
C1 C4 1.508(7) .
P2 C16 1.819(4) .
P2 C21 1.824(4) .
P2 C31 1.827(4) .
C2 C3 1.390(7) .
C2 H2 0.9300 .
C3 C5 1.513(6) .
C4 H4A 0.9600 .
C4 H4B 0.9600 .
C4 H4C 0.9600 .
C5 H5A 0.9600 .
C5 H5B 0.9600 .
C5 H5C 0.9600 .
C6 C8 1.43(2) .
C6 C7 1.47(3) .
C6 H6A 0.9700 .
C6 H6B 0.9700 .
C7 C7 1.47(3) 2_656
C7 H7A 0.9700 .
C7 H7B 0.9700 .
C8 H8A 0.9600 .
C8 H8B 0.9600 .
C8 H8C 0.9600 .
C12 C16 1.392(5) 2_655
C12 C13 1.396(6) .
C13 C14 1.382(6) .
C13 H13 0.9300 .
C14 C15 1.371(7) .
C14 H14 0.9300 .
C15 C11 1.387(6) 2_655
C15 H15 0.9300 .
C11 C15 1.387(6) 2_655
C11 C16 1.406(5) .
C11 H11 0.9300 .
C22 C23 1.374(6) .
C22 C21 1.407(6) .
C22 H22 0.9300 .
C16 C12 1.392(5) 2_655
C21 C26 1.402(6) .
C23 C24 1.351(9) .
C23 H23 0.9300 .
C24 C25 1.399(9) .
C24 H24 0.9300 .
C25 C26 1.391(6) .
C25 H25 0.9300 .
C26 H26 0.9300 .
C31 C32 1.381(6) .
C31 C36 1.406(6) .
C32 C33 1.396(7) .
C32 H32 0.9300 .
C33 C34 1.361(7) .
C33 H33 0.9300 .
C34 C35 1.366(7) .
C34 H34 0.9300 .
C35 C36 1.370(6) .
C35 H35 0.9300 .
C36 H36 0.9300 .
